data_2218786
loop_
_publ_author_name
'Beck, Tobias'
'Sheldrick, George M.'

_publ_section_title
;
 5-Amino-2,4,6-triiodoisophthalic acid monohydrate
;
_journal_coeditor_code PK2102
_journal_issue 7
_journal_name_full 'Acta Crystallographica Section E'
_journal_page_first o1286
_journal_paper_doi 10.1107/S1600536808017741
_journal_volume 64
_journal_year 2008
_chemical_formula_iupac 'C8 H4 I3 N O4, H2 O'
_chemical_formula_moiety 'C8 H4 I3 N O4, H2 O'
_chemical_formula_sum 'C8 H6 I3 N O5'
_chemical_formula_weight 576.84
_chemical_name_systematic
;
5-Amino-2,4,6-triiodoisophthalic acid monohydrate
;
_space_group_IT_number 61
_symmetry_cell_setting orthorhombic
_symmetry_space_group_name_Hall '-P 2ac 2ab'
_symmetry_space_group_name_H-M 'P b c a'
_atom_sites_solution_hydrogens difmap
_atom_sites_solution_primary direct
_atom_sites_solution_secondary difmap
_cell_angle_alpha 90.00
_cell_angle_beta 90.00
_cell_angle_gamma 90.00
_cell_formula_units_Z 8
_cell_length_a 9.2140(10)
_cell_length_b 15.735(2)
_cell_length_c 18.816(2)
_cell_measurement_reflns_used 9945
_cell_measurement_temperature 100(2)
_cell_measurement_theta_max 60.84
_cell_measurement_theta_min 4.70
_cell_volume 2728.0(5)
_computing_cell_refinement 'SAINT (Bruker, 2007)'
_computing_data_collection 'APEX2 (Bruker, 2007)'
_computing_data_reduction 'SAINT (Bruker, 2007)'
_computing_molecular_graphics 'SHELXTL (Sheldrick, 2008)'
_computing_publication_material
;
SHELXL97 (Sheldrick, 2008) and SHELXTL (Sheldrick, 2008)
;
_computing_structure_refinement 'SHELXL97 (Sheldrick, 2008)'
_computing_structure_solution 'SHELXS97 (Sheldrick, 2008)'
_diffrn_ambient_temperature 100(2)
_diffrn_detector_area_resol_mean 5.602
_diffrn_measured_fraction_theta_full 0.996
_diffrn_measured_fraction_theta_max 0.975
_diffrn_measurement_device_type 'Bruker SMART 6000'
_diffrn_measurement_method \w
_diffrn_radiation_monochromator 'INCOATEC multilayer optics'
_diffrn_radiation_source 'rotating anode'
_diffrn_radiation_type CuK\a
_diffrn_radiation_wavelength 1.54178
_diffrn_reflns_av_R_equivalents 0.0433
_diffrn_reflns_av_sigmaI/netI 0.0167
_diffrn_reflns_limit_h_max 10
_diffrn_reflns_limit_h_min -10
_diffrn_reflns_limit_k_max 19
_diffrn_reflns_limit_k_min -17
_diffrn_reflns_limit_l_max 23
_diffrn_reflns_limit_l_min -23
_diffrn_reflns_number 49139
_diffrn_reflns_theta_full 70.00
_diffrn_reflns_theta_max 74.28
_diffrn_reflns_theta_min 4.70
_diffrn_standards_number 0
_exptl_absorpt_coefficient_mu 54.111
_exptl_absorpt_correction_T_max 0.345
_exptl_absorpt_correction_T_min 0.106
_exptl_absorpt_correction_type multi-scan
_exptl_absorpt_process_details '(SADABS; Sheldrick, 1996)'
_exptl_crystal_colour yellow
_exptl_crystal_density_diffrn 2.809
_exptl_crystal_density_method 'not measured'
_exptl_crystal_description block
_exptl_crystal_F_000 2080
_exptl_crystal_size_max 0.08
_exptl_crystal_size_mid 0.05
_exptl_crystal_size_min 0.03
_refine_diff_density_max 0.715
_refine_diff_density_min -1.710
_refine_ls_extinction_coef 0.000058(8)
_refine_ls_extinction_expression Fc^*^=kFc[1+0.001xFc^2^\l^3^/sin(2\q)]^-1/4^
_refine_ls_extinction_method 'SHELXL97 (Sheldrick, 2008)'
_refine_ls_goodness_of_fit_ref 1.032
_refine_ls_hydrogen_treatment refxyz
_refine_ls_matrix_type full
_refine_ls_number_parameters 173
_refine_ls_number_reflns 2716
_refine_ls_number_restraints 14
_refine_ls_restrained_S_all 1.034
_refine_ls_R_factor_all 0.0276
_refine_ls_R_factor_gt 0.0256
_refine_ls_shift/su_max 0.002
_refine_ls_shift/su_mean 0.000
_refine_ls_structure_factor_coef Fsqd
_refine_ls_weighting_details 'calc w=1/[\s^2^(Fo^2^)+(0.0277P)^2^+17.3624P] where P=(Fo^2^+2Fc^2^)/3'
_refine_ls_weighting_scheme calc
_refine_ls_wR_factor_gt 0.0598
_refine_ls_wR_factor_ref 0.0610
_reflns_number_gt 2545
_reflns_number_total 2716
_reflns_threshold_expression I>2\s(I)
_cod_data_source_file pk2102.cif
_cod_data_source_block I
_cod_database_code 2218786
_cod_database_fobs_code 2218786

loop_
_symmetry_equiv_pos_as_xyz
'x, y, z'
'-x+1/2, -y, z+1/2'
'-x, y+1/2, -z+1/2'
'x+1/2, -y+1/2, -z'
'-x, -y, -z'
'x-1/2, y, -z-1/2'
'x, -y-1/2, z-1/2'
'-x-1/2, y-1/2, z'

loop_
_atom_site_type_symbol
_atom_site_label
_atom_site_fract_x
_atom_site_fract_y
_atom_site_fract_z
_atom_site_U_iso_or_equiv
_atom_site_adp_type
_atom_site_calc_flag
_atom_site_refinement_flags
_atom_site_occupancy
I I1 1.18424(3) 0.630616(18) 0.012748(16) 0.02419(10) Uani d D 1
I I2 0.71499(3) 0.674286(18) 0.234093(15) 0.02375(10) Uani d D 1
I I3 1.04238(3) 0.979824(17) 0.124476(17) 0.02693(10) Uani d D 1
C C1 1.0827(5) 0.7970(3) 0.0781(2) 0.0161(8) Uani d D 1
C C2 1.0606(5) 0.7094(3) 0.0789(2) 0.0161(9) Uani d D 1
C C3 0.9544(5) 0.6745(3) 0.1231(2) 0.0153(9) Uani d D 1
C C4 0.8655(5) 0.7276(3) 0.1631(2) 0.0163(9) Uani d D 1
C C5 0.8803(5) 0.8172(3) 0.1604(2) 0.0165(9) Uani d D 1
C C6 0.9945(5) 0.8492(3) 0.1199(2) 0.0180(9) Uani d D 1
C C7 1.1981(5) 0.8362(3) 0.0320(3) 0.0202(10) Uani d D 1
O O8 1.1458(4) 0.8648(2) -0.02803(18) 0.0256(7) Uani d D 1
H H8 1.205(6) 0.883(4) -0.055(3) 0.038 Uiso d D 1
O O9 1.3242(4) 0.8414(2) 0.05017(19) 0.0290(8) Uani d D 1
C C10 0.9364(5) 0.5794(3) 0.1285(2) 0.0173(9) Uani d D 1
O O11 1.0376(4) 0.5445(2) 0.16663(17) 0.0224(7) Uani d D 1
H H11 1.031(7) 0.494(3) 0.170(3) 0.034 Uiso d D 1
O O12 0.8358(4) 0.54161(19) 0.10032(17) 0.0213(7) Uani d D 1
N N13 0.7889(5) 0.8702(2) 0.1997(2) 0.0210(8) Uani d D 1
H H13A 0.698(5) 0.855(4) 0.204(3) 0.031 Uiso d D 1
H H13B 0.785(6) 0.922(3) 0.183(3) 0.031 Uiso d D 1
O O14 1.0395(4) 0.3834(2) 0.17540(18) 0.0235(7) Uani d D 1
H H14A 1.074(7) 0.366(4) 0.139(3) 0.035 Uiso d D 1
H H14B 1.099(6) 0.376(4) 0.206(3) 0.035 Uiso d D 1

loop_
_atom_site_aniso_label
_atom_site_aniso_U_11
_atom_site_aniso_U_22
_atom_site_aniso_U_33
_atom_site_aniso_U_12
_atom_site_aniso_U_13
_atom_site_aniso_U_23
I1 0.02850(18) 0.02100(16) 0.02307(16) 0.00785(12) 0.00724(12) 0.00027(11)
I2 0.02603(18) 0.02156(16) 0.02364(16) -0.00544(11) 0.00910(12) -0.00016(11)
I3 0.02852(19) 0.01260(15) 0.03966(19) -0.00146(11) 0.00662(13) 0.00096(11)
C1 0.018(2) 0.0143(19) 0.0162(19) 0.0012(17) 0.0007(17) 0.0000(16)
C2 0.019(2) 0.014(2) 0.0150(19) 0.0033(17) -0.0002(17) -0.0002(16)
C3 0.020(2) 0.013(2) 0.0135(19) 0.0006(17) -0.0052(17) 0.0019(15)
C4 0.018(2) 0.016(2) 0.0150(19) -0.0072(16) 0.0005(17) 0.0017(16)
C5 0.018(2) 0.015(2) 0.016(2) 0.0003(17) -0.0023(17) -0.0006(16)
C6 0.023(2) 0.013(2) 0.017(2) -0.0022(18) -0.0013(18) 0.0009(16)
C7 0.023(3) 0.014(2) 0.023(2) -0.0007(17) 0.0010(19) -0.0016(17)
O8 0.0251(19) 0.0276(18) 0.0241(17) -0.0019(14) 0.0036(15) 0.0093(14)
O9 0.0216(19) 0.038(2) 0.0276(18) -0.0045(15) 0.0035(15) 0.0013(15)
C10 0.023(2) 0.014(2) 0.015(2) -0.0007(18) 0.0048(18) 0.0001(16)
O11 0.0274(18) 0.0132(15) 0.0265(17) -0.0007(13) -0.0074(14) 0.0043(13)
O12 0.0279(18) 0.0121(14) 0.0239(16) -0.0039(13) -0.0064(14) 0.0014(12)
N13 0.021(2) 0.0148(18) 0.027(2) 0.0019(15) 0.0035(17) -0.0026(15)
O14 0.0255(19) 0.0217(16) 0.0233(17) 0.0028(14) -0.0003(14) 0.0027(14)

loop_
_atom_type_symbol
_atom_type_description
_atom_type_scat_dispersion_real
_atom_type_scat_dispersion_imag
_atom_type_scat_source
C C 0.0181 0.0091 'International Tables Vol C Tables 4.2.6.8 and 6.1.1.4'
H H 0.0000 0.0000 'International Tables Vol C Tables 4.2.6.8 and 6.1.1.4'
N N 0.0311 0.0180 'International Tables Vol C Tables 4.2.6.8 and 6.1.1.4'
I I -0.3257 6.8362 'International Tables Vol C Tables 4.2.6.8 and 6.1.1.4'
O O 0.0492 0.0322 'International Tables Vol C Tables 4.2.6.8 and 6.1.1.4'

loop_
_geom_angle_atom_site_label_1
_geom_angle_atom_site_label_2
_geom_angle_atom_site_label_3
_geom_angle
C2 C1 C6 119.4(4)
C2 C1 C7 121.0(4)
C6 C1 C7 119.6(4)
C1 C2 C3 119.8(4)
C1 C2 I1 120.0(3)
C3 C2 I1 120.2(3)
C4 C3 C2 120.0(4)
C4 C3 C10 119.6(4)
C2 C3 C10 120.4(4)
C3 C4 C5 121.3(4)
C3 C4 I2 119.6(3)
C5 C4 I2 119.0(3)
C6 C5 N13 122.0(4)
C6 C5 C4 116.9(4)
N13 C5 C4 121.0(4)
C5 C6 C1 122.3(4)
C5 C6 I3 119.3(3)
C1 C6 I3 118.4(3)
O9 C7 O8 125.0(4)
O9 C7 C1 122.7(4)
O8 C7 C1 112.3(4)
C7 O8 H8 115(5)
O12 C10 O11 125.3(4)
O12 C10 C3 122.5(4)
O11 C10 C3 112.3(4)
C10 O11 H11 114(5)
C5 N13 H13A 117(4)
C5 N13 H13B 113(4)
H13A N13 H13B 105(6)
H14A O14 H14B 108(6)

loop_
_geom_bond_atom_site_label_1
_geom_bond_atom_site_label_2
_geom_bond_distance
I1 C2 2.094(4)
I2 C4 2.100(4)
I3 C6 2.103(4)
C1 C2 1.394(6)
C1 C6 1.398(6)
C1 C7 1.504(6)
C2 C3 1.396(6)
C3 C4 1.391(6)
C3 C10 1.509(6)
C4 C5 1.418(6)
C5 C6 1.393(6)
C5 N13 1.396(6)
C7 O9 1.214(6)
C7 O8 1.308(6)
O8 H8 0.80(5)
C10 O12 1.223(6)
C10 O11 1.299(6)
O11 H11 0.79(5)
N13 H13A 0.88(4)
N13 H13B 0.88(4)
O14 H14A 0.81(4)
O14 H14B 0.81(4)

loop_
_geom_hbond_atom_site_label_D
_geom_hbond_atom_site_label_H
_geom_hbond_atom_site_label_A
_geom_hbond_site_symmetry_A
_geom_hbond_distance_DH
_geom_hbond_distance_HA
_geom_hbond_distance_DA
_geom_hbond_angle_DHA
_geom_hbond_publ_flag
O11 H11 O14 . 0.79(5) 1.75(5) 2.540(5) 173(7) yes
O8 H8 O12 4_565 0.80(5) 1.90(5) 2.662(5) 161(7) yes
O14 H14A O9 8_855 0.81(4) 1.95(4) 2.751(5) 170(6) yes
O14 H14B N13 3_745 0.81(4) 2.05(4) 2.841(5) 166(6) yes
N13 H13A O14 8_765 0.88(4) 2.30(5) 3.067(6) 147(5) yes
N13 H13B O12 8_765 0.88(4) 2.68(5) 3.478(5) 152(5) yes

loop_
_geom_torsion_atom_site_label_1
_geom_torsion_atom_site_label_2
_geom_torsion_atom_site_label_3
_geom_torsion_atom_site_label_4
_geom_torsion
C6 C1 C2 C3 -2.2(6)
C7 C1 C2 C3 179.0(4)
C6 C1 C2 I1 176.7(3)
C7 C1 C2 I1 -2.0(5)
C1 C2 C3 C4 3.5(6)
I1 C2 C3 C4 -175.4(3)
C1 C2 C3 C10 -175.6(4)
I1 C2 C3 C10 5.5(5)
C2 C3 C4 C5 -0.1(6)
C10 C3 C4 C5 179.1(4)
C2 C3 C4 I2 -176.2(3)
C10 C3 C4 I2 3.0(5)
C3 C4 C5 C6 -4.6(6)
I2 C4 C5 C6 171.5(3)
C3 C4 C5 N13 178.8(4)
I2 C4 C5 N13 -5.1(5)
N13 C5 C6 C1 -177.4(4)
C4 C5 C6 C1 6.0(6)
N13 C5 C6 I3 5.2(5)
C4 C5 C6 I3 -171.4(3)
C2 C1 C6 C5 -2.8(6)
C7 C1 C6 C5 176.0(4)
C2 C1 C6 I3 174.7(3)
C7 C1 C6 I3 -6.5(5)
C2 C1 C7 O9 -84.0(6)
C6 C1 C7 O9 97.2(5)
C2 C1 C7 O8 97.3(5)
C6 C1 C7 O8 -81.5(5)
C4 C3 C10 O12 75.4(5)
C2 C3 C10 O12 -105.5(5)
C4 C3 C10 O11 -103.6(4)
C2 C3 C10 O11 75.5(5)

loop_
_cod_related_entry_id
_cod_related_entry_database
_cod_related_entry_code
1 ChemSpider 30655535
